data_7003069
loop_
_publ_author_name
'Alley, Kerwyn G.'
'Mukherjee, Arindam'
'Cl\'erac, Rodolphe'
'Boskovic, Colette'

_publ_section_title
;
 A new family of octanuclear Cu4Ln4 (Ln = Gd, Tb and Dy) spin clusters
;
_journal_issue 1
_journal_name_full 'Dalton Transactions'
_journal_page_first 59
_journal_paper_doi 10.1039/b710755b
_journal_year 2008
_chemical_formula_moiety 'C56 H120 Cu4 N8 O42 Tb4'
_chemical_formula_sum 'C56 H120 Cu4 N8 O42 Tb4'
_chemical_formula_weight 2467.44
_chemical_name_systematic
;
?
;
_space_group_IT_number 2
_symmetry_cell_setting triclinic
_symmetry_space_group_name_Hall '-P 1'
_symmetry_space_group_name_H-M 'P -1'
_atom_sites_solution_hydrogens geom
_atom_sites_solution_primary direct
_atom_sites_solution_secondary difmap
_audit_creation_method SHELXL-97
_cell_angle_alpha 72.932(4)
_cell_angle_beta 87.623(4)
_cell_angle_gamma 69.573(3)
_cell_formula_units_Z 1
_cell_length_a 11.0336(19)
_cell_length_b 14.598(3)
_cell_length_c 15.028(3)
_cell_measurement_reflns_used 2135
_cell_measurement_temperature 130(2)
_cell_measurement_theta_max 25.3
_cell_measurement_theta_min 2.29
_cell_volume 2163.4(7)
_computing_cell_refinement 'Bruker SMART'
_computing_data_collection 'Bruker SMART'
_computing_data_reduction 'Bruker SAINT'
_computing_molecular_graphics 'Ortep-3 for Windows (Farrugia 1997)'
_computing_publication_material 'WinGX publication routines (Farrugia 1999)'
_computing_structure_refinement 'SHELXL-97 (Sheldrick, 1997)'
_computing_structure_solution 'SHELXS-97 (Sheldrick, 1997)'
_diffrn_ambient_temperature 130(2)
_diffrn_detector_area_resol_mean 0.3
_diffrn_measured_fraction_theta_full 0.940
_diffrn_measured_fraction_theta_max 0.940
_diffrn_measurement_device_type 'CCD area detector'
_diffrn_measurement_method 'phi and omega scans'
_diffrn_radiation_monochromator graphite
_diffrn_radiation_source 'fine-focus sealed tube'
_diffrn_radiation_type MoK\a
_diffrn_radiation_wavelength 0.71073
_diffrn_reflns_av_R_equivalents 0.0592
_diffrn_reflns_av_sigmaI/netI 0.1472
_diffrn_reflns_limit_h_max 14
_diffrn_reflns_limit_h_min -14
_diffrn_reflns_limit_k_max 18
_diffrn_reflns_limit_k_min -18
_diffrn_reflns_limit_l_max 19
_diffrn_reflns_limit_l_min -15
_diffrn_reflns_number 13737
_diffrn_reflns_theta_full 27.63
_diffrn_reflns_theta_max 27.63
_diffrn_reflns_theta_min 1.42
_exptl_absorpt_coefficient_mu 4.279
_exptl_absorpt_correction_T_max 0.7396
_exptl_absorpt_correction_T_min 0.4508
_exptl_absorpt_correction_type empirical
_exptl_absorpt_process_details 'SADABS (Sheldrick 1997)'
_exptl_crystal_colour violet
_exptl_crystal_density_diffrn 1.894
_exptl_crystal_density_meas ?
_exptl_crystal_density_method .
_exptl_crystal_description cuboid
_exptl_crystal_F_000 1224
_exptl_crystal_size_max 0.23
_exptl_crystal_size_mid 0.1
_exptl_crystal_size_min 0.05
_refine_diff_density_max 1.414
_refine_diff_density_min -1.266
_refine_diff_density_rms 0.187
_refine_ls_extinction_method none
_refine_ls_goodness_of_fit_ref 0.847
_refine_ls_hydrogen_treatment constr
_refine_ls_matrix_type full
_refine_ls_number_parameters 514
_refine_ls_number_reflns 9475
_refine_ls_number_restraints 0
_refine_ls_restrained_S_all 0.847
_refine_ls_R_factor_all 0.0828
_refine_ls_R_factor_gt 0.0512
_refine_ls_shift/su_max 0.001
_refine_ls_shift/su_mean 0.000
_refine_ls_structure_factor_coef Fsqd
_refine_ls_weighting_details 'calc w=1/[\s^2^(Fo^2^)+(0.0073P)^2^+0.0000P] where P=(Fo^2^+2Fc^2^)/3'
_refine_ls_weighting_scheme calc
_refine_ls_wR_factor_gt 0.0881
_refine_ls_wR_factor_ref 0.0960
_reflns_number_gt 6002
_reflns_number_total 9475
_reflns_threshold_expression >2sigma(I)
_cod_data_source_file b710755b.txt
_cod_data_source_block '[Cu4Tb4(OAc)12(ampdH)8(H2O)2]'
_cod_depositor_comments
;
The following automatic conversions were performed:
'_symmetry_cell_setting' value 'Triclinic' changed to 'triclinic'
according to '/home/saulius/struct/CIF-dictionaries/cif_core.dic'
dictionary named 'cif_core.dic' version 2.4.1 from 2010-06-29.

Automatic conversion script
Id: cif_fix_enum 1527 2010-12-29 10:47:43Z saulius 
;
_cod_original_cell_volume 2163.4(6)
_cod_original_sg_symbol_H-M P-1
_cod_database_code 7003069

loop_
_symmetry_equiv_pos_as_xyz
'x, y, z'
'-x, -y, -z'

loop_
_atom_site_label
_atom_site_type_symbol
_atom_site_fract_x
_atom_site_fract_y
_atom_site_fract_z
_atom_site_U_iso_or_equiv
_atom_site_adp_type
_atom_site_occupancy
_atom_site_symmetry_multiplicity
_atom_site_calc_flag
_atom_site_refinement_flags
_atom_site_disorder_assembly
_atom_site_disorder_group
Tb1 Tb 0.03698(4) 0.34433(3) 0.38424(3) 0.01814(11) Uani 1 1 d . . .
Tb2 Tb 0.42121(4) 0.12432(3) 0.03640(3) 0.01805(11) Uani 1 1 d . . .
Cu1 Cu -0.13782(9) 0.56583(7) 0.23122(8) 0.0216(3) Uani 1 1 d . . .
Cu2 Cu 0.25541(9) 0.16779(7) 0.31067(7) 0.0176(2) Uani 1 1 d . . .
O1 O -0.1367(5) 0.4287(4) 0.2717(4) 0.0204(13) Uani 1 1 d . . .
O2 O -0.5855(6) 0.6120(5) 0.1513(5) 0.055(2) Uani 1 1 d . . .
H2 H -0.5658 0.6635 0.1241 0.083 Uiso 1 1 calc R . .
O3 O 0.0326(5) 0.5054(4) 0.2908(4) 0.0258(15) Uani 1 1 d . . .
O4 O 0.0456(11) 0.7400(9) 0.0296(8) 0.044(3) Uiso 0.55 1 d P . .
O4A O 0.2069(18) 0.7366(15) 0.2171(15) 0.037(5) Uiso 0.30 1 d P . .
O4B O 0.195(4) 0.584(3) 0.119(3) 0.027(10) Uiso 0.15 1 d P . .
O5 O -0.1275(5) 0.4165(4) 0.4832(4) 0.0290(15) Uani 1 1 d . . .
O6 O -0.1469(5) 0.2801(4) 0.4584(4) 0.0292(16) Uani 1 1 d . . .
O7 O 0.1804(6) 0.2527(5) 0.6358(4) 0.0439(18) Uani 1 1 d . . .
O8 O 0.1299(5) 0.2050(4) 0.5197(4) 0.0265(14) Uani 1 1 d . . .
O9 O 0.1516(5) 0.4029(4) 0.4796(4) 0.0282(15) Uani 1 1 d . . .
O10 O 0.0709(5) 0.2093(4) 0.3233(4) 0.0220(14) Uani 1 1 d . . .
O11 O 0.1971(6) -0.1064(5) 0.4585(5) 0.0418(18) Uani 1 1 d . . .
O12 O 0.2396(5) 0.2954(4) 0.3301(4) 0.0167(13) Uani 1 1 d . . .
O13 O 0.5585(6) 0.0809(5) 0.5166(4) 0.0442(18) Uani 1 1 d . . .
H13 H 0.6315 0.0864 0.5068 0.066 Uiso 1 1 calc R . .
O14 O 0.2777(5) 0.2007(4) 0.1448(4) 0.0309(16) Uani 1 1 d . . .
O15 O 0.2518(5) 0.2949(4) -0.0004(4) 0.0279(15) Uani 1 1 d . . .
O16 O 0.5384(6) 0.2433(4) -0.0082(5) 0.0363(16) Uani 1 1 d . . .
O17 O 0.5622(6) 0.1548(5) 0.1383(4) 0.0351(17) Uani 1 1 d . . .
O18 O 0.2104(5) 0.1121(5) 0.0058(5) 0.0417(19) Uani 1 1 d . . .
O19 O 0.6218(5) 0.0143(4) 0.0117(4) 0.0179(13) Uani 1 1 d . . .
O20 O 0.4571(5) -0.0197(4) 0.1658(4) 0.0227(14) Uani 1 1 d . . .
O21 O 0.4237(5) 0.1622(4) -0.1283(4) 0.0216(14) Uani 1 1 d . . .
N1 N -0.3159(6) 0.6051(5) 0.1776(5) 0.0243(18) Uani 1 1 d . . .
H11 H -0.3689 0.6643 0.1892 0.029 Uiso 1 1 calc R . .
H12 H -0.3157 0.6166 0.1140 0.029 Uiso 1 1 calc R . .
N2 N -0.1056(6) 0.6963(5) 0.1940(5) 0.0208(16) Uani 1 1 d . . .
H21 H -0.1429 0.7351 0.1351 0.025 Uiso 1 1 calc R . .
H22 H -0.1403 0.7332 0.2349 0.025 Uiso 1 1 calc R . .
N3 N 0.2451(6) 0.0366(5) 0.3052(5) 0.0305(19) Uani 1 1 d . . .
H31 H 0.2714 0.0266 0.2488 0.037 Uiso 1 1 calc R . .
H32 H 0.2998 -0.0167 0.3518 0.037 Uiso 1 1 calc R . .
N4 N 0.4484(6) 0.1334(5) 0.3286(5) 0.0212(17) Uani 1 1 d . . .
H41 H 0.4858 0.0685 0.3691 0.025 Uiso 1 1 calc R . .
H42 H 0.4856 0.1353 0.2725 0.025 Uiso 1 1 calc R . .
C1 C -0.2444(7) 0.4213(6) 0.2338(6) 0.027(2) Uani 1 1 d . . .
H1A H -0.2631 0.3617 0.2749 0.033 Uiso 1 1 calc R . .
H1B H -0.2253 0.4097 0.1722 0.033 Uiso 1 1 calc R . .
C2 C -0.3646(8) 0.5189(6) 0.2220(6) 0.027(2) Uani 1 1 d . . .
C3 C -0.4759(8) 0.5232(6) 0.1642(7) 0.041(3) Uani 1 1 d . . .
H3A H -0.4459 0.5179 0.1023 0.049 Uiso 1 1 calc R . .
H3B H -0.5009 0.4631 0.1946 0.049 Uiso 1 1 calc R . .
C4 C -0.4094(9) 0.5282(6) 0.3190(6) 0.044(3) Uani 1 1 d . . .
H4A H -0.4845 0.5913 0.3112 0.067 Uiso 1 1 calc R . .
H4B H -0.3386 0.5300 0.3550 0.067 Uiso 1 1 calc R . .
H4C H -0.4335 0.4691 0.3523 0.067 Uiso 1 1 calc R . .
C5 C 0.0928(8) 0.5779(6) 0.2863(7) 0.031(2) Uani 1 1 d . . .
C6 C 0.0394(8) 0.6694(7) 0.1955(6) 0.027(2) Uani 1 1 d . . .
C7 C 0.0849(9) 0.6399(7) 0.1076(7) 0.038(3) Uani 1 1 d . . .
C8 C 0.0767(8) 0.7600(7) 0.2024(8) 0.043(3) Uani 1 1 d . . .
C9 C -0.1824(8) 0.3518(7) 0.4960(6) 0.026(2) Uani 1 1 d . . .
C10 C -0.2957(8) 0.3609(7) 0.5572(7) 0.041(3) Uani 1 1 d . . .
H10A H -0.3284 0.3057 0.5606 0.062 Uiso 1 1 calc R . .
H10B H -0.3647 0.4272 0.5307 0.062 Uiso 1 1 calc R . .
H10C H -0.2673 0.3558 0.6200 0.062 Uiso 1 1 calc R . .
C11 C 0.1756(8) 0.1866(7) 0.5989(7) 0.028(2) Uani 1 1 d . . .
C12 C 0.2360(9) 0.0758(7) 0.6593(7) 0.045(3) Uani 1 1 d . . .
H12A H 0.2668 0.0741 0.7202 0.067 Uiso 1 1 calc R . .
H12B H 0.3090 0.0392 0.6287 0.067 Uiso 1 1 calc R . .
H12C H 0.1709 0.0428 0.6679 0.067 Uiso 1 1 calc R . .
C13 C 0.0408(15) 0.1146(12) 0.3690(12) 0.028(4) Uiso 0.55 1 d P . .
C13A C 0.0086(17) 0.1543(14) 0.2857(14) 0.024(5) Uiso 0.45 1 d P . .
C14 C 0.1082(7) 0.0375(6) 0.3168(6) 0.021(2) Uani 1 1 d . . .
C15 C 0.1094(15) -0.0717(13) 0.3731(12) 0.034(4) Uiso 0.55 1 d P . .
C15A C 0.1005(19) -0.0034(16) 0.4238(15) 0.033(5) Uiso 0.45 1 d P . .
C16 C 0.0526(15) 0.0640(13) 0.2209(12) 0.031(4) Uiso 0.55 1 d P . .
C16A C 0.067(2) -0.0190(17) 0.2581(16) 0.042(6) Uiso 0.45 1 d P . .
C17 C 0.3567(7) 0.3119(6) 0.3245(6) 0.024(2) Uani 1 1 d . . .
H17A H 0.3539 0.3614 0.3584 0.029 Uiso 1 1 calc R . .
H17B H 0.3707 0.3416 0.2584 0.029 Uiso 1 1 calc R . .
C18 C 0.4699(8) 0.2100(6) 0.3673(6) 0.022(2) Uani 1 1 d . . .
C19 C 0.4603(8) 0.1755(6) 0.4720(6) 0.026(2) Uani 1 1 d . . .
H19A H 0.4664 0.2285 0.4985 0.031 Uiso 1 1 calc R . .
H19B H 0.3745 0.1690 0.4850 0.031 Uiso 1 1 calc R . .
C20 C 0.6026(8) 0.2208(7) 0.3437(7) 0.035(3) Uani 1 1 d . . .
H20A H 0.6719 0.1552 0.3722 0.053 Uiso 1 1 calc R . .
H20B H 0.6123 0.2734 0.3680 0.053 Uiso 1 1 calc R . .
H20C H 0.6078 0.2407 0.2758 0.053 Uiso 1 1 calc R . .
C21 C 0.2226(8) 0.2825(6) 0.0807(6) 0.022(2) Uani 1 1 d . . .
C22 C 0.1111(8) 0.3659(7) 0.1050(6) 0.042(3) Uani 1 1 d . . .
H22A H 0.1000 0.3446 0.1721 0.063 Uiso 1 1 calc R . .
H22B H 0.0312 0.3774 0.0702 0.063 Uiso 1 1 calc R . .
H22C H 0.1300 0.4294 0.0884 0.063 Uiso 1 1 calc R . .
C23 C 0.5888(9) 0.2195(7) 0.0730(7) 0.031(2) Uani 1 1 d . . .
C24 C 0.6854(9) 0.2673(7) 0.0893(7) 0.045(3) Uani 1 1 d . . .
H24A H 0.6946 0.3153 0.0305 0.067 Uiso 1 1 calc R . .
H24B H 0.7697 0.2132 0.1122 0.067 Uiso 1 1 calc R . .
H24C H 0.6541 0.3039 0.1356 0.067 Uiso 1 1 calc R . .
C25 C 0.2566(8) 0.0290(7) -0.0138(6) 0.029(2) Uani 1 1 d . . .
C26 C 0.1699(8) -0.0207(7) -0.0378(8) 0.052(3) Uani 1 1 d . . .
H26A H 0.2228 -0.0847 -0.0502 0.078 Uiso 1 1 calc R . .
H26B H 0.1136 0.0255 -0.0935 0.078 Uiso 1 1 calc R . .
H26C H 0.1167 -0.0355 0.0145 0.078 Uiso 1 1 calc R . .
C27 C 0.5153(8) -0.1170(6) 0.1855(6) 0.0173(19) Uani 1 1 d . . .
C28 C 0.5062(8) -0.1821(6) 0.2801(6) 0.035(2) Uani 1 1 d . . .
H28A H 0.4571 -0.1386 0.3177 0.052 Uiso 1 1 calc R . .
H28B H 0.5935 -0.2224 0.3099 0.052 Uiso 1 1 calc R . .
H28C H 0.4620 -0.2284 0.2754 0.052 Uiso 1 1 calc R . .

loop_
_atom_site_aniso_label
_atom_site_aniso_U_11
_atom_site_aniso_U_22
_atom_site_aniso_U_33
_atom_site_aniso_U_23
_atom_site_aniso_U_13
_atom_site_aniso_U_12
Tb1 0.0170(2) 0.0122(2) 0.0234(3) -0.00562(19) 0.00346(19) -0.00289(18)
Tb2 0.0184(2) 0.0142(2) 0.0179(2) -0.00521(18) 0.00444(19) -0.00131(18)
Cu1 0.0197(5) 0.0151(6) 0.0270(7) -0.0041(5) 0.0021(5) -0.0044(5)
Cu2 0.0156(5) 0.0136(5) 0.0226(6) -0.0058(5) 0.0032(5) -0.0037(4)
O1 0.019(3) 0.012(3) 0.033(4) -0.010(3) 0.004(3) -0.007(3)
O2 0.027(4) 0.036(4) 0.083(6) 0.012(4) -0.009(4) -0.011(3)
O3 0.013(3) 0.014(3) 0.041(4) 0.003(3) 0.001(3) -0.003(3)
O5 0.031(4) 0.025(4) 0.036(4) -0.014(3) 0.015(3) -0.014(3)
O6 0.026(3) 0.024(4) 0.046(4) -0.020(3) 0.017(3) -0.012(3)
O7 0.053(4) 0.042(5) 0.026(4) -0.013(3) -0.001(4) -0.002(4)
O8 0.026(3) 0.032(4) 0.018(4) -0.003(3) 0.001(3) -0.010(3)
O9 0.027(3) 0.025(4) 0.037(4) -0.017(3) 0.007(3) -0.008(3)
O10 0.016(3) 0.018(3) 0.032(4) -0.008(3) 0.004(3) -0.005(3)
O11 0.035(4) 0.029(4) 0.048(5) 0.000(3) -0.005(4) -0.004(3)
O12 0.014(3) 0.016(3) 0.024(3) -0.009(3) 0.006(3) -0.008(2)
O13 0.047(4) 0.037(4) 0.031(4) 0.002(3) 0.000(4) -0.003(4)
O14 0.036(4) 0.023(4) 0.014(3) -0.001(3) 0.005(3) 0.009(3)
O15 0.032(4) 0.014(3) 0.024(4) 0.000(3) 0.008(3) 0.002(3)
O16 0.035(4) 0.025(4) 0.045(5) -0.005(3) -0.005(4) -0.009(3)
O17 0.038(4) 0.048(4) 0.029(4) -0.019(4) 0.012(3) -0.021(4)
O18 0.017(3) 0.035(4) 0.084(6) -0.035(4) 0.017(4) -0.009(3)
O19 0.014(3) 0.018(3) 0.016(3) -0.003(3) 0.002(3) 0.000(3)
O20 0.026(3) 0.022(3) 0.015(3) -0.004(3) 0.005(3) -0.003(3)
O21 0.034(3) 0.013(3) 0.014(3) -0.008(3) 0.006(3) -0.002(3)
N1 0.016(4) 0.015(4) 0.035(5) -0.006(3) 0.005(3) 0.002(3)
N2 0.022(4) 0.021(4) 0.018(4) -0.005(3) 0.001(3) -0.006(3)
N3 0.028(4) 0.022(4) 0.040(5) -0.010(4) 0.010(4) -0.007(4)
N4 0.014(4) 0.019(4) 0.027(4) -0.006(3) 0.003(3) -0.002(3)
C1 0.025(5) 0.017(5) 0.042(6) -0.009(4) -0.001(5) -0.009(4)
C2 0.022(5) 0.017(5) 0.034(6) 0.004(4) 0.002(4) -0.009(4)
C3 0.022(5) 0.015(5) 0.070(8) 0.010(5) -0.012(5) -0.005(4)
C4 0.042(6) 0.023(6) 0.040(7) 0.010(5) 0.018(5) 0.004(5)
C5 0.028(5) 0.010(5) 0.048(7) 0.006(4) -0.013(5) -0.010(4)
C6 0.019(5) 0.026(5) 0.033(6) -0.005(4) -0.002(4) -0.007(4)
C7 0.030(6) 0.050(7) 0.027(6) -0.008(5) 0.012(5) -0.012(5)
C8 0.024(5) 0.027(6) 0.073(8) 0.004(5) -0.013(5) -0.016(5)
C9 0.021(5) 0.025(5) 0.022(5) 0.004(4) 0.001(4) -0.005(4)
C10 0.029(5) 0.052(7) 0.042(7) -0.021(6) 0.017(5) -0.010(5)
C11 0.016(5) 0.018(5) 0.048(7) -0.005(5) 0.013(5) -0.008(4)
C12 0.044(6) 0.033(6) 0.042(7) 0.003(5) -0.006(6) -0.006(5)
C14 0.018(4) 0.024(5) 0.026(5) -0.013(4) 0.003(4) -0.010(4)
C17 0.023(5) 0.028(5) 0.023(5) -0.009(4) 0.003(4) -0.010(4)
C18 0.021(5) 0.026(5) 0.023(5) -0.014(4) 0.007(4) -0.009(4)
C19 0.022(5) 0.016(5) 0.032(6) -0.003(4) -0.007(4) 0.000(4)
C20 0.029(5) 0.037(6) 0.046(7) -0.013(5) 0.006(5) -0.020(5)
C21 0.028(5) 0.014(5) 0.021(5) -0.006(4) 0.000(4) -0.004(4)
C22 0.044(6) 0.032(6) 0.028(6) -0.005(5) 0.014(5) 0.008(5)
C23 0.027(5) 0.027(6) 0.039(7) -0.020(5) 0.005(5) -0.004(5)
C24 0.058(7) 0.063(8) 0.036(7) -0.024(6) 0.021(6) -0.045(6)
C25 0.030(5) 0.023(5) 0.026(6) -0.002(4) 0.000(5) -0.006(4)
C26 0.017(5) 0.047(7) 0.093(10) -0.028(7) 0.003(6) -0.007(5)
C27 0.026(5) 0.019(5) 0.009(4) -0.006(4) 0.002(4) -0.008(4)
C28 0.040(6) 0.025(5) 0.030(6) -0.006(5) 0.009(5) -0.003(5)

loop_
_atom_type_symbol
_atom_type_description
_atom_type_scat_dispersion_real
_atom_type_scat_dispersion_imag
_atom_type_scat_source
C C 0.0033 0.0016 'International Tables Vol C Tables 4.2.6.8 and 6.1.1.4'
H H 0.0000 0.0000 'International Tables Vol C Tables 4.2.6.8 and 6.1.1.4'
N N 0.0061 0.0033 'International Tables Vol C Tables 4.2.6.8 and 6.1.1.4'
O O 0.0106 0.0060 'International Tables Vol C Tables 4.2.6.8 and 6.1.1.4'
Cu Cu 0.3201 1.2651 'International Tables Vol C Tables 4.2.6.8 and 6.1.1.4'
Tb Tb -0.1723 4.1537 'International Tables Vol C Tables 4.2.6.8 and 6.1.1.4'

loop_
_geom_angle_atom_site_label_1
_geom_angle_atom_site_label_2
_geom_angle_atom_site_label_3
_geom_angle
_geom_angle_site_symmetry_1
_geom_angle_site_symmetry_3
_geom_angle_publ_flag
O12 Tb1 O10 68.77(17) . . ?
O12 Tb1 O1 116.44(18) . . ?
O10 Tb1 O1 83.90(18) . . ?
O12 Tb1 O3 81.38(17) . . ?
O10 Tb1 O3 121.86(19) . . ?
O1 Tb1 O3 66.16(18) . . ?
O12 Tb1 O8 85.15(19) . . ?
O10 Tb1 O8 80.4(2) . . ?
O1 Tb1 O8 146.26(18) . . ?
O3 Tb1 O8 146.5(2) . . ?
O12 Tb1 O5 155.86(18) . . ?
O10 Tb1 O5 131.85(18) . . ?
O1 Tb1 O5 81.95(19) . . ?
O3 Tb1 O5 93.33(18) . . ?
O8 Tb1 O5 86.63(19) . . ?
O12 Tb1 O9 79.87(17) . . ?
O10 Tb1 O9 140.18(17) . . ?
O1 Tb1 O9 133.40(17) . . ?
O3 Tb1 O9 74.6(2) . . ?
O8 Tb1 O9 72.90(19) . . ?
O5 Tb1 O9 76.02(18) . . ?
O12 Tb1 O6 144.27(17) . . ?
O10 Tb1 O6 80.02(17) . . ?
O1 Tb1 O6 75.46(19) . . ?
O3 Tb1 O6 131.64(17) . . ?
O8 Tb1 O6 72.53(19) . . ?
O5 Tb1 O6 51.89(17) . . ?
O9 Tb1 O6 117.74(18) . . ?
O12 Tb1 C9 163.2(2) . . ?
O10 Tb1 C9 106.2(2) . . ?
O1 Tb1 C9 77.9(2) . . ?
O3 Tb1 C9 113.8(2) . . ?
O8 Tb1 C9 78.1(2) . . ?
O5 Tb1 C9 25.7(2) . . ?
O9 Tb1 C9 96.7(2) . . ?
O6 Tb1 C9 26.18(19) . . ?
O12 Tb1 Cu2 34.76(12) . . ?
O10 Tb1 Cu2 35.24(12) . . ?
O1 Tb1 Cu2 107.97(12) . . ?
O3 Tb1 Cu2 108.51(13) . . ?
O8 Tb1 Cu2 74.32(13) . . ?
O5 Tb1 Cu2 158.10(14) . . ?
O9 Tb1 Cu2 107.60(12) . . ?
O6 Tb1 Cu2 110.58(12) . . ?
C9 Tb1 Cu2 135.41(18) . . ?
O12 Tb1 Cu1 106.63(13) . . ?
O10 Tb1 Cu1 110.77(14) . . ?
O1 Tb1 Cu1 33.90(12) . . ?
O3 Tb1 Cu1 33.89(13) . . ?
O8 Tb1 Cu1 165.91(13) . . ?
O5 Tb1 Cu1 79.50(14) . . ?
O9 Tb1 Cu1 101.08(13) . . ?
O6 Tb1 Cu1 100.27(13) . . ?
C9 Tb1 Cu1 90.16(17) . . ?
Cu2 Tb1 Cu1 119.76(3) . . ?
O19 Tb2 O20 77.56(18) . . ?
O19 Tb2 O21 75.52(18) . . ?
O20 Tb2 O21 137.85(17) . . ?
O19 Tb2 O16 80.02(18) . . ?
O20 Tb2 O16 129.9(2) . . ?
O21 Tb2 O16 75.9(2) . . ?
O19 Tb2 O14 148.42(19) . . ?
O20 Tb2 O14 79.49(18) . . ?
O21 Tb2 O14 135.21(18) . . ?
O16 Tb2 O14 98.8(2) . . ?
O19 Tb2 O15 150.88(19) . . ?
O20 Tb2 O15 130.66(18) . . ?
O21 Tb2 O15 83.59(18) . . ?
O16 Tb2 O15 75.29(19) . . ?
O14 Tb2 O15 52.70(18) . . ?
O19 Tb2 O17 80.14(18) . . ?
O20 Tb2 O17 79.6(2) . . ?
O21 Tb2 O17 125.99(19) . . ?
O16 Tb2 O17 52.7(2) . . ?
O14 Tb2 O17 74.58(19) . . ?
O15 Tb2 O17 96.6(2) . . ?
O19 Tb2 O18 125.06(18) . . ?
O20 Tb2 O18 87.7(2) . . ?
O21 Tb2 O18 82.0(2) . . ?
O16 Tb2 O18 140.8(2) . . ?
O14 Tb2 O18 75.0(2) . . ?
O15 Tb2 O18 70.36(19) . . ?
O17 Tb2 O18 148.67(19) . . ?
O19 Tb2 O19 73.52(19) . 2_655 ?
O20 Tb2 O19 70.50(18) . 2_655 ?
O21 Tb2 O19 71.10(17) . 2_655 ?
O16 Tb2 O19 141.70(19) . 2_655 ?
O14 Tb2 O19 118.22(18) . 2_655 ?
O15 Tb2 O19 118.64(18) . 2_655 ?
O17 Tb2 O19 143.48(19) . 2_655 ?
O18 Tb2 O19 51.78(16) . 2_655 ?
O19 Tb2 C21 164.2(2) . . ?
O20 Tb2 C21 105.7(2) . . ?
O21 Tb2 C21 109.1(2) . . ?
O16 Tb2 C21 86.4(2) . . ?
O14 Tb2 C21 26.8(2) . . ?
O15 Tb2 C21 25.9(2) . . ?
O17 Tb2 C21 85.2(2) . . ?
O18 Tb2 C21 70.8(2) . . ?
O19 Tb2 C21 122.3(2) 2_655 . ?
O19 Tb2 C23 78.5(2) . . ?
O20 Tb2 C23 104.7(3) . . ?
O21 Tb2 C23 101.0(2) . . ?
O16 Tb2 C23 26.4(2) . . ?
O14 Tb2 C23 86.7(2) . . ?
O15 Tb2 C23 85.9(2) . . ?
O17 Tb2 C23 26.3(2) . . ?
O18 Tb2 C23 155.7(2) . . ?
O19 Tb2 C23 152.0(2) 2_655 . ?
C21 Tb2 C23 85.7(2) . . ?
O19 Tb2 C25 99.4(2) . . ?
O20 Tb2 C25 78.1(2) . . ?
O21 Tb2 C25 75.1(2) . . ?
O16 Tb2 C25 150.1(2) . . ?
O14 Tb2 C25 96.7(2) . . ?
O15 Tb2 C25 94.5(2) . . ?
O17 Tb2 C25 157.1(2) . . ?
O18 Tb2 C25 25.76(19) . . ?
O19 Tb2 C25 26.01(18) 2_655 . ?
C21 Tb2 C25 96.4(2) . . ?
C23 Tb2 C25 176.0(3) . . ?
O3 Cu1 O1 84.0(2) . . ?
O3 Cu1 N2 86.3(2) . . ?
O1 Cu1 N2 169.9(2) . . ?
O3 Cu1 N1 170.4(2) . . ?
O1 Cu1 N1 86.4(2) . . ?
N2 Cu1 N1 103.3(3) . . ?
O3 Cu1 Tb1 43.26(16) . . ?
O1 Cu1 Tb1 43.01(16) . . ?
N2 Cu1 Tb1 128.25(19) . . ?
N1 Cu1 Tb1 127.28(19) . . ?
O12 Cu2 O10 85.2(2) . . ?
O12 Cu2 N3 169.6(2) . . ?
O10 Cu2 N3 85.8(2) . . ?
O12 Cu2 N4 85.3(2) . . ?
O10 Cu2 N4 165.1(2) . . ?
N3 Cu2 N4 102.3(3) . . ?
O12 Cu2 O14 103.1(2) . . ?
O10 Cu2 O14 104.6(2) . . ?
N3 Cu2 O14 84.3(3) . . ?
N4 Cu2 O14 88.7(2) . . ?
O12 Cu2 Tb1 42.96(14) . . ?
O10 Cu2 Tb1 43.92(15) . . ?
N3 Cu2 Tb1 127.04(18) . . ?
N4 Cu2 Tb1 123.67(18) . . ?
O14 Cu2 Tb1 118.32(13) . . ?
C1 O1 Cu1 111.5(5) . . ?
C1 O1 Tb1 144.6(5) . . ?
Cu1 O1 Tb1 103.1(2) . . ?
C3 O2 H2 109.5 . . ?
C5 O3 Cu1 113.1(5) . . ?
C5 O3 Tb1 140.4(5) . . ?
Cu1 O3 Tb1 102.9(2) . . ?
C9 O5 Tb1 96.8(5) . . ?
C9 O6 Tb1 89.2(5) . . ?
C11 O8 Tb1 140.7(6) . . ?
C13A O10 C13 48.9(9) . . ?
C13A O10 Cu2 113.7(7) . . ?
C13 O10 Cu2 107.5(7) . . ?
C13A O10 Tb1 145.1(8) . . ?
C13 O10 Tb1 125.6(7) . . ?
Cu2 O10 Tb1 100.8(2) . . ?
C15A O11 C15 56.5(10) . . ?
C17 O12 Cu2 112.4(4) . . ?
C17 O12 Tb1 143.5(5) . . ?
Cu2 O12 Tb1 102.3(2) . . ?
C19 O13 H13 109.5 . . ?
C21 O14 Cu2 127.9(5) . . ?
C21 O14 Tb2 91.9(5) . . ?
Cu2 O14 Tb2 139.3(2) . . ?
C21 O15 Tb2 92.8(5) . . ?
C23 O16 Tb2 94.1(6) . . ?
C23 O17 Tb2 93.5(6) . . ?
C25 O18 Tb2 95.8(5) . . ?
C25 O19 Tb2 160.2(6) 2_655 . ?
C25 O19 Tb2 92.6(5) 2_655 2_655 ?
Tb2 O19 Tb2 106.48(19) . 2_655 ?
C27 O20 Tb2 137.6(5) . . ?
C27 O21 Tb2 136.3(5) 2_655 . ?
C2 N1 Cu1 108.1(5) . . ?
C2 N1 H11 110.1 . . ?
Cu1 N1 H11 110.1 . . ?
C2 N1 H12 110.1 . . ?
Cu1 N1 H12 110.1 . . ?
H11 N1 H12 108.4 . . ?
C6 N2 Cu1 106.8(5) . . ?
C6 N2 H21 110.4 . . ?
Cu1 N2 H21 110.4 . . ?
C6 N2 H22 110.4 . . ?
Cu1 N2 H22 110.4 . . ?
H21 N2 H22 108.6 . . ?
C14 N3 Cu2 110.5(5) . . ?
C14 N3 H31 109.5 . . ?
Cu2 N3 H31 109.5 . . ?
C14 N3 H32 109.5 . . ?
Cu2 N3 H32 109.5 . . ?
H31 N3 H32 108.1 . . ?
C18 N4 Cu2 108.3(4) . . ?
C18 N4 H41 110.0 . . ?
Cu2 N4 H41 110.0 . . ?
C18 N4 H42 110.0 . . ?
Cu2 N4 H42 110.0 . . ?
H41 N4 H42 108.4 . . ?
O1 C1 C2 111.6(6) . . ?
O1 C1 H1A 109.3 . . ?
C2 C1 H1A 109.3 . . ?
O1 C1 H1B 109.3 . . ?
C2 C1 H1B 109.3 . . ?
H1A C1 H1B 108.0 . . ?
N1 C2 C3 111.9(7) . . ?
N1 C2 C1 104.2(6) . . ?
C3 C2 C1 113.4(7) . . ?
N1 C2 C4 107.6(7) . . ?
C3 C2 C4 109.7(7) . . ?
C1 C2 C4 109.8(7) . . ?
O2 C3 C2 114.4(8) . . ?
O2 C3 H3A 108.7 . . ?
C2 C3 H3A 108.7 . . ?
O2 C3 H3B 108.7 . . ?
C2 C3 H3B 108.7 . . ?
H3A C3 H3B 107.6 . . ?
C2 C4 H4A 109.5 . . ?
C2 C4 H4B 109.5 . . ?
H4A C4 H4B 109.5 . . ?
C2 C4 H4C 109.5 . . ?
H4A C4 H4C 109.5 . . ?
H4B C4 H4C 109.5 . . ?
O3 C5 C6 109.0(7) . . ?
N2 C6 C7 107.7(7) . . ?
N2 C6 C8 110.8(7) . . ?
C7 C6 C8 111.8(8) . . ?
N2 C6 C5 104.7(7) . . ?
C7 C6 C5 112.6(7) . . ?
C8 C6 C5 109.0(7) . . ?
O4B C7 O4 120(2) . . ?
O4B C7 C6 111(2) . . ?
O4 C7 C6 105.2(8) . . ?
O4A C8 C6 114.1(11) . . ?
O5 C9 O6 122.2(8) . . ?
O5 C9 C10 118.7(8) . . ?
O6 C9 C10 119.2(8) . . ?
O5 C9 Tb1 57.5(4) . . ?
O6 C9 Tb1 64.7(4) . . ?
C10 C9 Tb1 176.1(7) . . ?
C9 C10 H10A 109.5 . . ?
C9 C10 H10B 109.5 . . ?
H10A C10 H10B 109.5 . . ?
C9 C10 H10C 109.5 . . ?
H10A C10 H10C 109.5 . . ?
H10B C10 H10C 109.5 . . ?
O8 C11 O7 125.5(9) . . ?
O8 C11 C12 119.4(8) . . ?
O7 C11 C12 115.1(9) . . ?
C11 C12 H12A 109.5 . . ?
C11 C12 H12B 109.5 . . ?
H12A C12 H12B 109.5 . . ?
C11 C12 H12C 109.5 . . ?
H12A C12 H12C 109.5 . . ?
H12B C12 H12C 109.5 . . ?
C13A C13 O10 63.9(12) . . ?
C13A C13 C14 70.9(12) . . ?
O10 C13 C14 107.0(10) . . ?
C13A C13 C15A 127.9(17) . . ?
O10 C13 C15A 144.9(14) . . ?
C14 C13 C15A 60.0(9) . . ?
C13 C13A O10 67.2(12) . . ?
C13 C13A C14 63.3(12) . . ?
O10 C13A C14 104.4(12) . . ?
C13 C13A C16 113.0(16) . . ?
O10 C13A C16 137.6(13) . . ?
C14 C13A C16 51.2(8) . . ?
C16 C14 N3 105.0(9) . . ?
C16 C14 C13 114.7(10) . . ?
N3 C14 C13 107.3(8) . . ?
C16 C14 C16A 43.9(10) . . ?
N3 C14 C16A 114.3(9) . . ?
C13 C14 C16A 136.8(11) . . ?
C16 C14 C15A 149.7(12) . . ?
N3 C14 C15A 104.6(10) . . ?
C13 C14 C15A 61.8(10) . . ?
C16A C14 C15A 115.5(13) . . ?
C16 C14 C15 109.0(10) . . ?
N3 C14 C15 110.2(8) . . ?
C13 C14 C15 110.4(10) . . ?
C16A C14 C15 65.5(10) . . ?
C15A C14 C15 53.3(10) . . ?
C16 C14 C13A 70.5(10) . . ?
N3 C14 C13A 109.3(8) . . ?
C13 C14 C13A 45.8(8) . . ?
C16A C14 C13A 107.0(12) . . ?
C15A C14 C13A 105.8(11) . . ?
C15 C14 C13A 139.0(10) . . ?
C15A C15 O11 60.7(11) . . ?
C15A C15 C14 62.9(11) . . ?
O11 C15 C14 106.8(11) . . ?
C15A C15 C16A 116.0(16) . . ?
O11 C15 C16A 154.5(14) . . ?
C14 C15 C16A 56.6(10) . . ?
C15 C15A O11 62.8(11) . . ?
C15 C15A C14 63.9(11) . . ?
O11 C15A C14 109.0(12) . . ?
C15 C15A C13 116.7(17) . . ?
O11 C15A C13 159.2(16) . . ?
C14 C15A C13 58.2(10) . . ?
C16A C16 C14 71.2(16) . . ?
C16A C16 C13A 119.2(18) . . ?
C14 C16 C13A 58.3(9) . . ?
C16 C16A C14 64.9(14) . . ?
C16 C16A C15 122(2) . . ?
C14 C16A C15 57.9(10) . . ?
O12 C17 C18 110.3(6) . . ?
O12 C17 H17A 109.6 . . ?
C18 C17 H17A 109.6 . . ?
O12 C17 H17B 109.6 . . ?
C18 C17 H17B 109.6 . . ?
H17A C17 H17B 108.1 . . ?
N4 C18 C19 107.7(7) . . ?
N4 C18 C20 111.5(6) . . ?
C19 C18 C20 110.9(7) . . ?
N4 C18 C17 106.0(6) . . ?
C19 C18 C17 108.9(6) . . ?
C20 C18 C17 111.6(7) . . ?
O13 C19 C18 112.6(6) . . ?
O13 C19 H19A 109.1 . . ?
C18 C19 H19A 109.1 . . ?
O13 C19 H19B 109.1 . . ?
C18 C19 H19B 109.1 . . ?
H19A C19 H19B 107.8 . . ?
C18 C20 H20A 109.5 . . ?
C18 C20 H20B 109.5 . . ?
H20A C20 H20B 109.5 . . ?
C18 C20 H20C 109.5 . . ?
H20A C20 H20C 109.5 . . ?
H20B C20 H20C 109.5 . . ?
O15 C21 O14 122.5(8) . . ?
O15 C21 C22 119.4(8) . . ?
O14 C21 C22 118.1(8) . . ?
O15 C21 Tb2 61.2(4) . . ?
O14 C21 Tb2 61.3(4) . . ?
C22 C21 Tb2 177.6(6) . . ?
C21 C22 H22A 109.5 . . ?
C21 C22 H22B 109.5 . . ?
H22A C22 H22B 109.5 . . ?
C21 C22 H22C 109.5 . . ?
H22A C22 H22C 109.5 . . ?
H22B C22 H22C 109.5 . . ?
O17 C23 O16 119.7(9) . . ?
O17 C23 C24 121.0(9) . . ?
O16 C23 C24 119.3(9) . . ?
O17 C23 Tb2 60.3(5) . . ?
O16 C23 Tb2 59.5(5) . . ?
C24 C23 Tb2 176.4(6) . . ?
C23 C24 H24A 109.5 . . ?
C23 C24 H24B 109.5 . . ?
H24A C24 H24B 109.5 . . ?
C23 C24 H24C 109.5 . . ?
H24A C24 H24C 109.5 . . ?
H24B C24 H24C 109.5 . . ?
O18 C25 O19 119.8(8) . 2_655 ?
O18 C25 C26 121.0(8) . . ?
O19 C25 C26 119.2(8) 2_655 . ?
O18 C25 Tb2 58.4(4) . . ?
O19 C25 Tb2 61.4(4) 2_655 . ?
C26 C25 Tb2 178.7(7) . . ?
C25 C26 H26A 109.5 . . ?
C25 C26 H26B 109.5 . . ?
H26A C26 H26B 109.5 . . ?
C25 C26 H26C 109.5 . . ?
H26A C26 H26C 109.5 . . ?
H26B C26 H26C 109.5 . . ?
O21 C27 O20 124.5(7) 2_655 . ?
O21 C27 C28 117.1(7) 2_655 . ?
O20 C27 C28 118.4(7) . . ?
C27 C28 H28A 109.5 . . ?
C27 C28 H28B 109.5 . . ?
H28A C28 H28B 109.5 . . ?
C27 C28 H28C 109.5 . . ?
H28A C28 H28C 109.5 . . ?
H28B C28 H28C 109.5 . . ?

loop_
_geom_bond_atom_site_label_1
_geom_bond_atom_site_label_2
_geom_bond_distance
_geom_bond_site_symmetry_2
_geom_bond_publ_flag
Tb1 O12 2.291(5) . ?
Tb1 O10 2.320(5) . ?
Tb1 O1 2.335(5) . ?
Tb1 O3 2.343(5) . ?
Tb1 O8 2.371(6) . ?
Tb1 O5 2.444(5) . ?
Tb1 O9 2.450(6) . ?
Tb1 O6 2.600(5) . ?
Tb1 C9 2.877(8) . ?
Tb1 Cu2 3.2846(10) . ?
Tb1 Cu1 3.3336(12) . ?
Tb2 O19 2.327(5) . ?
Tb2 O20 2.333(5) . ?
Tb2 O21 2.374(5) . ?
Tb2 O16 2.440(6) . ?
Tb2 O14 2.454(5) . ?
Tb2 O15 2.456(5) . ?
Tb2 O17 2.458(6) . ?
Tb2 O18 2.466(6) . ?
Tb2 O19 2.531(5) 2_655 ?
Tb2 C21 2.798(8) . ?
Tb2 C23 2.825(9) . ?
Tb2 C25 2.880(9) . ?
Cu1 O3 1.906(5) . ?
Cu1 O1 1.909(5) . ?
Cu1 N2 1.974(6) . ?
Cu1 N1 1.978(6) . ?
Cu2 O12 1.916(5) . ?
Cu2 O10 1.930(5) . ?
Cu2 N3 1.983(6) . ?
Cu2 N4 2.020(6) . ?
Cu2 O14 2.415(6) . ?
O1 C1 1.390(9) . ?
O2 C3 1.399(9) . ?
O2 H2 0.8400 . ?
O3 C5 1.418(9) . ?
O4 C7 1.514(14) . ?
O4A C8 1.37(2) . ?
O4B C7 1.19(4) . ?
O5 C9 1.257(9) . ?
O6 C9 1.270(9) . ?
O7 C11 1.262(10) . ?
O8 C11 1.228(11) . ?
O10 C13A 1.456(19) . ?
O10 C13 1.496(16) . ?
O11 C15A 1.46(2) . ?
O11 C15 1.490(18) . ?
O12 C17 1.389(8) . ?
O13 C19 1.416(9) . ?
O13 H13 0.8400 . ?
O14 C21 1.262(9) . ?
O15 C21 1.224(9) . ?
O16 C23 1.261(11) . ?
O17 C23 1.252(10) . ?
O18 C25 1.258(9) . ?
O19 C25 1.265(9) 2_655 ?
O19 Tb2 2.531(5) 2_655 ?
O20 C27 1.284(8) . ?
O21 C27 1.267(8) 2_655 ?
N1 C2 1.506(9) . ?
N1 H11 0.9200 . ?
N1 H12 0.9200 . ?
N2 C6 1.507(9) . ?
N2 H21 0.9200 . ?
N2 H22 0.9200 . ?
N3 C14 1.509(9) . ?
N3 H31 0.9200 . ?
N3 H32 0.9200 . ?
N4 C18 1.491(9) . ?
N4 H41 0.9200 . ?
N4 H42 0.9200 . ?
C1 C2 1.540(10) . ?
C1 H1A 0.9900 . ?
C1 H1B 0.9900 . ?
C2 C3 1.507(12) . ?
C2 C4 1.548(11) . ?
C3 H3A 0.9900 . ?
C3 H3B 0.9900 . ?
C4 H4A 0.9800 . ?
C4 H4B 0.9800 . ?
C4 H4C 0.9800 . ?
C5 C6 1.562(12) . ?
C6 C7 1.520(12) . ?
C6 C8 1.547(11) . ?
C9 C10 1.512(10) . ?
C10 H10A 0.9800 . ?
C10 H10B 0.9800 . ?
C10 H10C 0.9800 . ?
C11 C12 1.524(12) . ?
C12 H12A 0.9800 . ?
C12 H12B 0.9800 . ?
C12 H12C 0.9800 . ?
C13 C13A 1.22(2) . ?
C13 C14 1.524(16) . ?
C13 C15A 1.58(2) . ?
C13A C14 1.613(19) . ?
C13A C16 1.79(2) . ?
C14 C16 1.477(18) . ?
C14 C16A 1.54(2) . ?
C14 C15A 1.55(2) . ?
C14 C15 1.566(18) . ?
C15 C15A 1.40(2) . ?
C15 C16A 1.68(3) . ?
C16 C16A 1.13(2) . ?
C17 C18 1.548(11) . ?
C17 H17A 0.9900 . ?
C17 H17B 0.9900 . ?
C18 C19 1.515(11) . ?
C18 C20 1.543(10) . ?
C19 H19A 0.9900 . ?
C19 H19B 0.9900 . ?
C20 H20A 0.9800 . ?
C20 H20B 0.9800 . ?
C20 H20C 0.9800 . ?
C21 C22 1.519(10) . ?
C22 H22A 0.9800 . ?
C22 H22B 0.9800 . ?
C22 H22C 0.9800 . ?
C23 C24 1.524(11) . ?
C24 H24A 0.9800 . ?
C24 H24B 0.9800 . ?
C24 H24C 0.9800 . ?
C25 O19 1.265(9) 2_655 ?
C25 C26 1.496(11) . ?
C26 H26A 0.9800 . ?
C26 H26B 0.9800 . ?
C26 H26C 0.9800 . ?
C27 O21 1.267(8) 2_655 ?
C27 C28 1.482(11) . ?
C28 H28A 0.9800 . ?
C28 H28B 0.9800 . ?
C28 H28C 0.9800 . ?
